data_4110040
loop_
_publ_author_name
'Asa D. Melhado'
'Marco Luparia'
'F. Dean Toste'

_publ_section_title
;
 Au(I)-Catalyzed Enantioselective 1,3-Dipolar Cycloadditions of
 M\"unchnones with Electron-Deficient Alkenes
;
_journal_name_full 'Journal of the American Chemical Society'
_journal_page_first 12638
_journal_page_last 12639
_journal_paper_doi 10.1021/ja074824t
_journal_volume 129
_journal_year 2007
_chemical_formula_sum 'C42 H60 Au2 Cl2 O6 P2'
_chemical_formula_weight 1187.72
_space_group_IT_number 19
_symmetry_cell_setting orthorhombic
_symmetry_Int_Tables_number 19
_symmetry_space_group_name_Hall 'P 2ac 2ab'
_symmetry_space_group_name_H-M 'P 21 21 21'
_audit_creation_date 'Wed Jun 27 11:57:38 2007'
_audit_creation_method 'by teXsan'
_cell_angle_alpha 90
_cell_angle_beta 90
_cell_angle_gamma 90
_cell_formula_units_Z 4
_cell_length_a 13.0998(8)
_cell_length_b 17.614(1)
_cell_length_c 19.082(1)
_cell_measurement_reflns_used 8119
_cell_measurement_temperature 168.2
_cell_measurement_theta_max 25.0
_cell_measurement_theta_min 2.0
_cell_volume 4403.0(4)
_computing_cell_refinement 'Bruker-AXS SAINT v6.40'
_computing_data_collection 'Bruker-AXS SMART v5.631'
_computing_data_reduction 'Bruker-AXS SAINT v6.40'
_computing_publication_material teXsan
_computing_structure_refinement teXsan
_computing_structure_solution SIR97
_diffrn_measured_fraction_theta_full 1.8021
_diffrn_measured_fraction_theta_max 1.8021
_diffrn_measurement_device_type 'Bruker APEX'
_diffrn_measurement_method \w-scans
_diffrn_radiation_type 'Mo K\a'
_diffrn_radiation_wavelength 0.7107
_diffrn_reflns_av_R_equivalents 0.027
_diffrn_reflns_limit_h_max 16
_diffrn_reflns_limit_h_min 0
_diffrn_reflns_limit_k_max 22
_diffrn_reflns_limit_k_min 0
_diffrn_reflns_limit_l_max 23
_diffrn_reflns_limit_l_min -23
_diffrn_reflns_number 25269
_diffrn_reflns_theta_full 26.38
_diffrn_reflns_theta_max 26.38
_diffrn_standards_decay_% 0
_diffrn_standards_interval_count 0
_diffrn_standards_interval_time 0
_diffrn_standards_number 0
_exptl_absorpt_coefficient_mu 6.918
_exptl_absorpt_correction_T_max 0.501
_exptl_absorpt_correction_T_min 0.426
_exptl_absorpt_correction_type empirical
_exptl_absorpt_process_details 'Blessing, 1995'
_exptl_crystal_colour colorless
_exptl_crystal_density_diffrn 1.792
_exptl_crystal_description polyhedral
_exptl_crystal_F_000 2328.00
_exptl_crystal_size_max 0.250
_exptl_crystal_size_mid 0.240
_exptl_crystal_size_min 0.100
_refine_diff_density_max 1.73
_refine_diff_density_min -0.48
_refine_ls_extinction_method none
_refine_ls_goodness_of_fit_ref 1.151
_refine_ls_hydrogen_treatment constr
_refine_ls_number_parameters 473
_refine_ls_number_reflns 7442
_refine_ls_R_factor_all 0.0392
_refine_ls_R_factor_gt 0.0298
_refine_ls_shift/su_max 0.0074
_refine_ls_structure_factor_coef F
_refine_ls_weighting_details 'w = 1/[\s^2^(Fo) + 0.00022|Fo|^2^]'
_refine_ls_weighting_scheme calc
_refine_ls_wR_factor_all 0.0391
_refine_ls_wR_factor_ref 0.0369
_reflns_number_gt 7442
_reflns_number_total 8987
_reflns_threshold_expression F^2^>3.0\s(F^2^)
_cod_data_source_file ja074824tsi20070630_120522.cif
_cod_data_source_block A._Melhado_adm-x-001_at_-1
_cod_original_cell_volume 4403.1(5)
_cod_original_sg_symbol_H-M 'P 21 21 21 '
_cod_original_formula_sum 'C42 H60 Au2 Cl2 O6 P2 '
_cod_database_code 4110040

loop_
_symmetry_equiv_pos_as_xyz
x,y,z
1/2-x,-y,1/2+z
1/2+x,1/2-y,-z
-x,1/2+y,1/2-z

loop_
_atom_site_label
_atom_site_type_symbol
_atom_site_fract_x
_atom_site_fract_y
_atom_site_fract_z
_atom_site_U_iso_or_equiv
_atom_site_adp_type
_atom_site_occupancy
_atom_site_calc_flag
_atom_site_refinement_flags
Au1 Au -0.07284(2) 0.04925(2) -0.53989(2) 0.04043(7) Uani 1.00 d .
Au2 Au -0.47171(2) -0.06017(1) -0.48678(1) 0.03641(7) Uani 1.00 d .
Cl1 Cl -0.0342(2) 0.1697(1) -0.5757(1) 0.0786(8) Uani 1.00 d .
Cl2 Cl -0.5168(2) -0.18569(10) -0.4853(1) 0.0600(6) Uani 1.00 d .
P1 P -0.0963(1) -0.07215(10) -0.50925(10) 0.0339(4) Uani 1.00 d .
P2 P -0.4379(1) 0.06393(9) -0.48888(9) 0.0340(4) Uani 1.00 d .
O1 O -0.4027(4) -0.1559(3) -0.2945(3) 0.050(2) Uani 1.00 d .
O2 O -0.3827(4) -0.0283(3) -0.3146(3) 0.046(2) Uani 1.00 d .
O3 O -0.0816(4) 0.0450(3) -0.3561(3) 0.060(2) Uani 1.00 d .
O4 O -0.0610(5) 0.1760(4) -0.3520(4) 0.070(2) Uani 1.00 d .
O5 O -0.653(2) -0.025(1) -0.745(1) 0.1330 Uiso 0.48 d P
O6 O -0.784(3) -0.113(2) -0.655(2) 0.1330 Uiso 0.33 d P
O7 O -0.705(3) 0.022(3) -0.661(2) 0.1330 Uiso 0.29 d P
O8 O -0.815(1) 0.0211(9) -0.7027(9) 0.1330 Uiso 0.72 d P
O9 O -0.760(1) -0.037(1) -0.6595(9) 0.1330 Uiso 0.68 d P
C1 C -0.1983(5) -0.0943(4) -0.4475(4) 0.034(2) Uani 1.00 d .
C2 C -0.2133(6) -0.1718(4) -0.4332(4) 0.040(2) Uani 1.00 d .
C3 C -0.2820(6) -0.1988(4) -0.3844(4) 0.043(2) Uani 1.00 d .
C4 C -0.3353(6) -0.1455(4) -0.3471(4) 0.040(2) Uani 1.00 d .
C5 C -0.4415(7) -0.0826(5) -0.2778(5) 0.065(3) Uani 1.00 d .
C6 C -0.3224(5) -0.0688(4) -0.3594(4) 0.037(2) Uani 1.00 d .
C7 C -0.2566(5) -0.0402(4) -0.4106(3) 0.035(2) Uani 1.00 d .
C8 C -0.2480(5) 0.0454(4) -0.4158(4) 0.036(2) Uani 1.00 d .
C9 C -0.1642(5) 0.0804(4) -0.3878(4) 0.042(2) Uani 1.00 d .
C10 C -0.0053(8) 0.1038(7) -0.3522(7) 0.091(4) Uani 1.00 d .
C11 C -0.1520(6) 0.1590(5) -0.3849(4) 0.049(2) Uani 1.00 d .
C12 C -0.2237(7) 0.2072(4) -0.4078(4) 0.048(2) Uani 1.00 d .
C13 C -0.3137(6) 0.1742(4) -0.4369(4) 0.039(2) Uani 1.00 d .
C14 C -0.3248(5) 0.0953(4) -0.4425(3) 0.034(2) Uani 1.00 d .
C15 C -0.1284(6) -0.1314(4) -0.5866(4) 0.044(2) Uani 1.00 d .
C16 C -0.2240(7) -0.1010(7) -0.6214(5) 0.070(3) Uani 1.00 d .
C17 C -0.2556(10) -0.1508(8) -0.6831(5) 0.102(5) Uani 1.00 d .
C18 C -0.167(1) -0.1610(7) -0.7346(5) 0.085(4) Uani 1.00 d .
C19 C -0.076(1) -0.1904(6) -0.6984(4) 0.079(3) Uani 1.00 d .
C20 C -0.0410(7) -0.1387(5) -0.6371(4) 0.051(2) Uani 1.00 d .
C21 C 0.0226(5) -0.1146(4) -0.4730(4) 0.041(2) Uani 1.00 d .
C22 C 0.1172(6) -0.0728(5) -0.5011(5) 0.058(3) Uani 1.00 d .
C23 C 0.2135(6) -0.1148(6) -0.4780(6) 0.070(3) Uani 1.00 d .
C24 C 0.2213(6) -0.1214(5) -0.4014(7) 0.070(3) Uani 1.00 d .
C25 C 0.1274(8) -0.1595(7) -0.3723(5) 0.077(3) Uani 1.00 d .
C26 C 0.0282(7) -0.1206(6) -0.3940(5) 0.069(3) Uani 1.00 d .
C27 C -0.5437(5) 0.1189(4) -0.4498(4) 0.040(2) Uani 1.00 d .
C28 C -0.6442(6) 0.1059(4) -0.4879(5) 0.050(2) Uani 1.00 d .
C29 C -0.7307(6) 0.1492(5) -0.4541(6) 0.063(3) Uani 1.00 d .
C30 C -0.7408(7) 0.1325(5) -0.3758(5) 0.059(3) Uani 1.00 d .
C31 C -0.6406(7) 0.1447(5) -0.3390(4) 0.052(3) Uani 1.00 d .
C32 C -0.5551(6) 0.0987(4) -0.3718(4) 0.048(2) Uani 1.00 d .
C33 C -0.4270(8) 0.1001(5) -0.5803(4) 0.062(3) Uani 1.00 d .
C34 C -0.418(1) 0.1744(9) -0.5964(8) 0.049(4) Uiso 0.50 d P
C35 C -0.414(2) 0.188(1) -0.678(1) 0.091(7) Uiso 0.50 d P
C36 C -0.360(1) 0.1296(10) -0.7179(6) 0.123(6) Uani 1.00 d .
C37 C -0.359(1) 0.059(1) -0.703(1) 0.072(5) Uiso 0.50 d P
C38 C -0.355(2) 0.044(1) -0.618(1) 0.083(6) Uiso 0.50 d P
C39 C -0.476(1) 0.0570(9) -0.6311(7) 0.041(3) Uiso 0.50 d P
C40 C -0.474(1) 0.0954(10) -0.7041(9) 0.054(4) Uiso 0.50 d P
C41 C -0.311(1) 0.1621(10) -0.6748(9) 0.048(4) Uiso 0.50 d P
C42 C -0.313(1) 0.1224(8) -0.5994(7) 0.036(3) Uiso 0.50 d P
C43 C -0.605(1) -0.134(1) -0.6649(9) 0.133(3) Uiso 1.00 d .
C44 C -0.678(2) -0.095(2) -0.678(2) 0.1330 Uiso 0.68 d P
C45 C -0.783(2) 0.097(2) -0.676(1) 0.1330 Uiso 0.96 d P
C46 C -0.790(4) 0.055(4) -0.642(3) 0.1330 Uiso 0.33 d P
C47 C -0.829(5) 0.129(4) -0.694(3) 0.1330 Uiso 0.37 d P
C48 C -0.684(2) -0.042(2) -0.698(1) 0.1330 Uiso 0.91 d P
H1 H -0.1738 -0.2078 -0.4585 0.0480 Uiso 1.00 calc .
H2 H -0.2919 -0.2516 -0.3771 0.0516 Uiso 1.00 calc .
H3 H -0.5110 -0.0790 -0.2915 0.0775 Uiso 1.00 calc .
H4 H -0.4361 -0.0739 -0.2288 0.0775 Uiso 1.00 calc .
H5 H 0.0336 0.0987 -0.3104 0.1094 Uiso 1.00 calc .
H6 H 0.0389 0.1012 -0.3916 0.1094 Uiso 1.00 calc .
H7 H -0.2150 0.2607 -0.4048 0.0570 Uiso 1.00 calc .
H8 H -0.3671 0.2064 -0.4528 0.0465 Uiso 1.00 calc .
H9 H -0.1437 -0.1809 -0.5699 0.0533 Uiso 1.00 calc .
H10 H -0.2778 -0.0999 -0.5881 0.0845 Uiso 1.00 calc .
H11 H -0.2112 -0.0510 -0.6379 0.0845 Uiso 1.00 calc .
H12 H -0.2760 -0.1992 -0.6661 0.1221 Uiso 1.00 calc .
H13 H -0.3112 -0.1276 -0.7068 0.1221 Uiso 1.00 calc .
H14 H -0.1861 -0.1957 -0.7702 0.1026 Uiso 1.00 calc .
H15 H -0.1506 -0.1133 -0.7551 0.1026 Uiso 1.00 calc .
H16 H -0.0911 -0.2393 -0.6803 0.0943 Uiso 1.00 calc .
H17 H -0.0216 -0.1943 -0.7313 0.0943 Uiso 1.00 calc .
H18 H -0.0229 -0.0900 -0.6546 0.0614 Uiso 1.00 calc .
H19 H 0.0161 -0.1607 -0.6142 0.0614 Uiso 1.00 calc .
H20 H 0.0261 -0.1650 -0.4906 0.0492 Uiso 1.00 calc .
H21 H 0.1146 -0.0712 -0.5509 0.0694 Uiso 1.00 calc .
H22 H 0.1184 -0.0225 -0.4832 0.0694 Uiso 1.00 calc .
H23 H 0.2126 -0.1643 -0.4977 0.0836 Uiso 1.00 calc .
H24 H 0.2714 -0.0879 -0.4948 0.0836 Uiso 1.00 calc .
H25 H 0.2797 -0.1508 -0.3898 0.0839 Uiso 1.00 calc .
H26 H 0.2277 -0.0722 -0.3815 0.0839 Uiso 1.00 calc .
H27 H 0.1258 -0.2105 -0.3885 0.0920 Uiso 1.00 calc .
H28 H 0.1316 -0.1591 -0.3226 0.0920 Uiso 1.00 calc .
H29 H 0.0259 -0.0711 -0.3742 0.0822 Uiso 1.00 calc .
H30 H -0.0282 -0.1494 -0.3774 0.0822 Uiso 1.00 calc .
H31 H -0.5272 0.1713 -0.4531 0.0478 Uiso 1.00 calc .
H32 H -0.6372 0.1223 -0.5351 0.0602 Uiso 1.00 calc .
H33 H -0.6597 0.0533 -0.4870 0.0602 Uiso 1.00 calc .
H34 H -0.7188 0.2021 -0.4601 0.0751 Uiso 1.00 calc .
H35 H -0.7926 0.1356 -0.4767 0.0751 Uiso 1.00 calc .
H36 H -0.7907 0.1654 -0.3562 0.0703 Uiso 1.00 calc .
H37 H -0.7617 0.0813 -0.3697 0.0703 Uiso 1.00 calc .
H38 H -0.6235 0.1970 -0.3415 0.0626 Uiso 1.00 calc .
H39 H -0.6478 0.1301 -0.2914 0.0626 Uiso 1.00 calc .
H40 H -0.5702 0.0462 -0.3674 0.0578 Uiso 1.00 calc .
H41 H -0.4929 0.1096 -0.3482 0.0578 Uiso 1.00 calc .

loop_
_atom_site_aniso_label
_atom_site_aniso_U_11
_atom_site_aniso_U_22
_atom_site_aniso_U_33
_atom_site_aniso_U_12
_atom_site_aniso_U_13
_atom_site_aniso_U_23
Au1 0.0380(1) 0.0289(1) 0.0544(2) 0.0051(1) 0.0065(1) 0.0067(1)
Au2 0.0398(1) 0.0247(1) 0.0448(1) 0.0038(1) -0.0064(1) -0.0027(1)
Cl1 0.094(2) 0.032(1) 0.110(2) 0.001(1) 0.019(2) 0.018(1)
Cl2 0.058(1) 0.0269(8) 0.095(1) -0.0013(8) -0.023(1) -0.0024(10)
P1 0.0283(9) 0.0299(9) 0.0436(9) 0.0039(7) 0.0024(7) 0.0019(8)
P2 0.0403(9) 0.0262(8) 0.0354(8) 0.0020(8) -0.0007(7) 0.0016(8)
O1 0.047(3) 0.052(3) 0.050(3) -0.000(3) 0.017(3) 0.008(3)
O2 0.045(3) 0.044(3) 0.048(3) 0.006(2) 0.011(2) 0.004(2)
O3 0.048(3) 0.052(3) 0.081(4) 0.004(3) -0.021(3) -0.003(3)
O4 0.056(4) 0.066(4) 0.088(4) -0.010(3) -0.016(3) -0.012(4)
C1 0.029(4) 0.030(3) 0.043(4) 0.005(3) -0.007(3) 0.008(3)
C2 0.045(4) 0.036(4) 0.039(4) 0.002(3) 0.001(3) 0.007(3)
C3 0.047(4) 0.032(4) 0.050(5) 0.008(3) 0.002(4) 0.016(4)
C4 0.035(4) 0.037(4) 0.047(4) -0.001(3) -0.002(3) 0.011(3)
C5 0.064(6) 0.053(5) 0.077(6) 0.013(4) 0.026(5) 0.021(4)
C6 0.030(3) 0.041(4) 0.041(4) -0.000(3) -0.001(3) 0.003(3)
C7 0.035(4) 0.034(4) 0.034(4) -0.002(3) -0.006(3) 0.005(3)
C8 0.031(3) 0.035(4) 0.041(4) 0.002(3) 0.005(3) 0.005(3)
C9 0.032(4) 0.043(4) 0.051(4) 0.000(3) 0.003(3) -0.002(3)
C10 0.065(7) 0.087(8) 0.121(9) -0.015(6) -0.044(7) -0.007(7)
C11 0.047(5) 0.050(5) 0.051(5) -0.009(4) -0.002(4) -0.002(4)
C12 0.068(5) 0.025(4) 0.050(5) -0.003(4) 0.006(4) -0.007(3)
C13 0.050(4) 0.031(4) 0.035(4) -0.001(3) -0.002(3) 0.005(3)
C14 0.038(4) 0.028(3) 0.035(4) 0.001(3) 0.003(3) -0.000(3)
C15 0.050(5) 0.042(4) 0.042(4) -0.007(4) 0.000(4) 0.004(4)
C16 0.041(5) 0.121(9) 0.049(5) -0.026(5) -0.005(4) 0.002(5)
C17 0.12(1) 0.15(1) 0.041(6) -0.075(9) -0.020(6) 0.023(6)
C18 0.13(1) 0.078(8) 0.047(5) -0.023(7) -0.015(6) 0.005(5)
C19 0.14(1) 0.057(6) 0.034(4) 0.018(7) 0.000(6) -0.008(4)
C20 0.062(6) 0.043(4) 0.048(5) 0.002(4) 0.010(4) 0.003(4)
C21 0.031(4) 0.033(3) 0.058(5) 0.003(3) -0.003(4) -0.001(3)
C22 0.040(4) 0.057(5) 0.076(6) 0.000(4) -0.005(4) 0.005(5)
C23 0.030(4) 0.082(7) 0.097(8) 0.005(4) -0.010(5) 0.016(6)
C24 0.030(5) 0.051(5) 0.128(9) 0.009(4) -0.026(5) -0.020(6)
C25 0.072(7) 0.087(8) 0.070(6) 0.031(6) -0.023(5) 0.018(6)
C26 0.040(5) 0.098(8) 0.068(6) 0.027(5) -0.014(5) 0.002(5)
C27 0.035(4) 0.027(3) 0.057(5) 0.002(3) -0.000(3) 0.006(3)
C28 0.044(4) 0.045(4) 0.062(5) 0.007(3) -0.013(4) 0.006(4)
C29 0.033(4) 0.046(5) 0.108(8) 0.006(4) -0.016(5) 0.016(5)
C30 0.052(5) 0.043(5) 0.081(7) 0.009(4) 0.014(5) 0.010(5)
C31 0.055(5) 0.050(5) 0.052(5) 0.010(4) 0.016(4) -0.005(4)
C32 0.048(5) 0.038(4) 0.058(5) 0.005(4) 0.003(4) 0.006(4)
C33 0.088(7) 0.074(6) 0.026(4) 0.009(6) 0.004(4) 0.015(4)
C36 0.17(1) 0.14(1) 0.068(8) 0.04(1) 0.060(9) 0.036(8)

loop_
_atom_type_symbol
_atom_type_description
_atom_type_scat_dispersion_real
_atom_type_scat_dispersion_imag
_atom_type_scat_source
C C 0.003 0.002
;International Tables for Crystallography
(1992, Vol. C, Tables 4.2.6.8 and 6.1.1.1)
;
O O 0.011 0.006
;International Tables for Crystallography
(1992, Vol. C, Tables 4.2.6.8 and 6.1.1.1)
;
H H 0.000 0.000
;International Tables for Crystallography
(1992, Vol. C, Table 6.1.1.2)
;
Cl Cl 0.148 0.159
;International Tables for Crystallography
(1992, Vol. C, Tables 4.2.6.8 and 6.1.1.1)
;
Au Au -2.013 8.802
;International Tables for Crystallography
(1992, Vol. C, Tables 4.2.6.8 and 6.1.1.1)
;
P P 0.102 0.094
;International Tables for Crystallography
(1992, Vol. C, Tables 4.2.6.8 and 6.1.1.1)
;

loop_
_geom_angle_atom_site_label_1
_geom_angle_atom_site_label_2
_geom_angle_atom_site_label_3
_geom_angle
_geom_angle_publ_flag
CL1 AU1 P1 174.50(8) ?
CL2 AU2 P2 176.47(7) ?
AU1 P1 C1 118.3(2) ?
AU1 P1 C15 111.1(2) ?
AU1 P1 C21 111.4(2) ?
C1 P1 C15 103.1(3) ?
C1 P1 C21 106.7(3) ?
C15 P1 C21 105.0(3) ?
AU2 P2 C14 116.9(2) ?
AU2 P2 C27 110.9(2) ?
AU2 P2 C33 111.6(3) ?
C14 P2 C27 104.8(3) ?
C14 P2 C33 106.9(4) ?
C27 P2 C33 104.8(4) ?
C4 O1 C5 106.1(6) ?
C5 O2 C6 105.9(6) ?
C9 O3 C10 103.9(7) ?
C10 O4 C11 103.9(7) ?
P1 C1 C2 115.9(5) ?
P1 C1 C7 125.1(5) ?
C2 C1 C7 118.9(6) ?
C1 C2 C3 123.8(7) ?
C2 C3 C4 116.6(7) ?
O1 C4 C3 128.8(7) ?
O1 C4 C6 109.8(7) ?
C3 C4 C6 121.3(7) ?
O1 C5 O2 107.9(6) ?
O2 C6 C4 109.5(6) ?
O2 C6 C7 127.4(7) ?
C4 C6 C7 123.1(7) ?
C1 C7 C6 116.1(6) ?
C1 C7 C8 126.9(6) ?
C6 C7 C8 116.7(6) ?
C7 C8 C9 118.8(6) ?
C7 C8 C14 125.7(6) ?
C9 C8 C14 115.3(7) ?
O3 C9 C8 126.4(7) ?
O3 C9 C11 109.8(7) ?
C8 C9 C11 123.7(7) ?
O3 C10 O4 106.1(8) ?
O4 C11 C9 109.4(7) ?
O4 C11 C12 128.0(8) ?
C9 C11 C12 122.4(7) ?
C11 C12 C13 116.6(7) ?
C12 C13 C14 121.3(7) ?
P2 C14 C8 124.2(5) ?
P2 C14 C13 115.1(5) ?
C8 C14 C13 120.6(7) ?
P1 C15 C16 109.7(6) ?
P1 C15 C20 112.7(6) ?
C16 C15 C20 112.3(7) ?
C15 C16 C17 111.1(10) ?
C16 C17 C18 110.7(8) ?
C17 C18 C19 110.8(8) ?
C18 C19 C20 112.6(9) ?
C15 C20 C19 108.0(8) ?
P1 C21 C22 110.6(5) ?
P1 C21 C26 116.0(6) ?
C22 C21 C26 110.0(7) ?
C21 C22 C23 109.4(7) ?
C22 C23 C24 112.6(8) ?
C23 C24 C25 110.2(8) ?
C24 C25 C26 113.3(8) ?
C21 C26 C25 110.1(8) ?
P2 C27 C28 112.2(5) ?
P2 C27 C32 110.0(5) ?
C28 C27 C32 110.2(6) ?
C27 C28 C29 111.7(7) ?
C28 C29 C30 112.7(7) ?
C29 C30 C31 110.6(7) ?
C30 C31 C32 112.1(7) ?
C27 C32 C31 110.3(6) ?
P2 C33 C34 123.5(9) ?
P2 C33 C38 105.2(10) ?
P2 C33 C39 115.6(8) ?
P2 C33 C42 111.9(7) ?
C34 C33 C38 117(1) ?
C39 C33 C42 114.1(10) ?
C33 C34 C35 112(1) ?
C34 C35 C36 114(1) ?
C35 C36 C37 124(1) ?
C36 C37 C38 112(1) ?
C33 C38 C37 109(1) ?
C33 C39 C40 112(1) ?
C36 C40 C39 108(1) ?
C40 C36 C41 123(1) ?
C36 C41 C42 113(1) ?
C33 C42 C41 109(1) ?
C1 C2 H1 118.079 no
C3 C2 H1 118.078 no
C2 C3 H2 121.690 no
C4 C3 H2 121.690 no
O1 C5 H3 109.872 no
O1 C5 H4 109.873 no
O2 C5 H3 109.872 no
O2 C5 H4 109.872 no
H3 C5 H4 109.459 no
O3 C10 H5 110.301 no
O3 C10 H6 110.302 no
O4 C10 H5 110.302 no
O4 C10 H6 110.304 no
H5 C10 H6 109.460 no
C11 C12 H7 121.707 no
C13 C12 H7 121.707 no
C12 C13 H8 119.359 no
C14 C13 H8 119.360 no
P1 C15 H9 107.313 no
C16 C15 H9 107.312 no
C20 C15 H9 107.314 no
C15 C16 H10 109.072 no
C15 C16 H11 109.071 no
C17 C16 H10 109.071 no
C17 C16 H11 109.070 no
H10 C16 H11 109.459 no
C16 C17 H12 109.161 no
C16 C17 H13 109.161 no
C18 C17 H12 109.161 no
C18 C17 H13 109.162 no
H12 C17 H13 109.461 no
C17 C18 H14 109.130 no
C17 C18 H15 109.130 no
C19 C18 H14 109.132 no
C19 C18 H15 109.130 no
H14 C18 H15 109.459 no
C18 C19 H16 108.683 no
C18 C19 H17 108.684 no
C20 C19 H16 108.687 no
C20 C19 H17 108.688 no
H16 C19 H17 109.462 no
C15 C20 H18 109.838 no
C15 C20 H19 109.837 no
C19 C20 H18 109.835 no
C19 C20 H19 109.833 no
H18 C20 H19 109.461 no
P1 C21 H20 106.528 no
C22 C21 H20 106.529 no
C26 C21 H20 106.530 no
C21 C22 H21 109.481 no
C21 C22 H22 109.481 no
C23 C22 H21 109.480 no
C23 C22 H22 109.480 no
H21 C22 H22 109.460 no
C22 C23 H23 108.696 no
C22 C23 H24 108.696 no
C24 C23 H23 108.696 no
C24 C23 H24 108.696 no
H23 C23 H24 109.460 no
C23 C24 H25 109.285 no
C23 C24 H26 109.285 no
C25 C24 H25 109.285 no
C25 C24 H26 109.285 no
H25 C24 H26 109.459 no
C24 C25 H27 108.517 no
C24 C25 H28 108.517 no
C26 C25 H27 108.520 no
C26 C25 H28 108.518 no
H27 C25 H28 109.460 no
C21 C26 H29 109.327 no
C21 C26 H30 109.326 no
C25 C26 H29 109.330 no
C25 C26 H30 109.328 no
H29 C26 H30 109.463 no
P2 C27 H31 108.133 no
C28 C27 H31 108.133 no
C32 C27 H31 108.133 no
C27 C28 H32 108.923 no
C27 C28 H33 108.922 no
C29 C28 H32 108.924 no
C29 C28 H33 108.924 no
H32 C28 H33 109.461 no
C28 C29 H34 108.671 no
C28 C29 H35 108.672 no
C30 C29 H34 108.671 no
C30 C29 H35 108.671 no
H34 C29 H35 109.460 no
C29 C30 H36 109.180 no
C29 C30 H37 109.182 no
C31 C30 H36 109.181 no
C31 C30 H37 109.183 no
H36 C30 H37 109.460 no
C30 C31 H38 108.809 no
C30 C31 H39 108.808 no
C32 C31 H38 108.808 no
C32 C31 H39 108.807 no
H38 C31 H39 109.462 no
C27 C32 H40 109.267 no
C27 C32 H41 109.267 no
C31 C32 H40 109.267 no
C31 C32 H41 109.266 no
H40 C32 H41 109.461 no

loop_
_geom_bond_atom_site_label_1
_geom_bond_atom_site_label_2
_geom_bond_distance
_geom_bond_publ_flag
AU1 CL1 2.287(2) yes
AU1 P1 2.238(2) yes
AU2 CL2 2.289(2) yes
AU2 P2 2.231(2) yes
P1 C1 1.823(7) yes
P1 C15 1.857(8) yes
P1 C21 1.862(7) yes
P2 C14 1.812(7) yes
P2 C27 1.848(7) yes
P2 C33 1.862(7) yes
O1 C4 1.349(9) yes
O1 C5 1.42(1) yes
O2 C5 1.414(10) yes
O2 C6 1.365(8) yes
O3 C9 1.388(9) yes
O3 C10 1.44(1) yes
O4 C10 1.47(1) yes
O4 C11 1.380(10) yes
O5 C44 1.79(5) yes
O5 C48 1.02(3) yes
O6 O9 1.38(4) yes
O6 C44 1.50(4) yes
O7 O8 1.66(4) yes
O7 O9 1.26(4) yes
O7 C45 1.70(5) yes
O7 C46 1.31(6) yes
O7 C48 1.36(4) yes
O8 O9 1.50(2) yes
O8 C45 1.49(3) yes
O8 C46 1.35(5) yes
O9 C44 1.52(4) yes
O9 C46 1.70(7) yes
O9 C48 1.24(3) yes
C1 C2 1.406(10) yes
C1 C7 1.410(10) yes
C2 C3 1.378(10) yes
C3 C4 1.37(1) yes
C4 C6 1.38(1) yes
C6 C7 1.398(9) yes
C7 C8 1.52(1) yes
C8 C9 1.368(10) yes
C8 C14 1.429(9) yes
C9 C11 1.39(1) yes
C11 C12 1.34(1) yes
C12 C13 1.43(1) yes
C13 C14 1.401(9) yes
C15 C16 1.51(1) yes
C15 C20 1.50(1) yes
C16 C17 1.53(1) yes
C17 C18 1.54(2) yes
C18 C19 1.47(2) yes
C19 C20 1.55(1) yes
C21 C22 1.54(1) yes
C21 C26 1.51(1) yes
C22 C23 1.53(1) yes
C23 C24 1.47(2) yes
C24 C25 1.51(1) yes
C25 C26 1.53(1) yes
C27 C28 1.52(1) yes
C27 C32 1.54(1) yes
C28 C29 1.51(1) yes
C29 C30 1.53(1) yes
C30 C31 1.50(1) yes
C31 C32 1.52(1) yes
C33 C34 1.35(2) yes
C33 C38 1.55(2) yes
C33 C39 1.39(2) yes
C33 C42 1.58(2) yes
C34 C35 1.58(3) yes
C34 C42 1.65(2) yes
C35 C36 1.47(3) yes
C35 C41 1.43(3) yes
C36 C37 1.27(3) yes
C36 C40 1.63(2) yes
C36 C41 1.19(2) yes
C37 C38 1.64(3) yes
C37 C40 1.63(3) yes
C38 C39 1.62(3) yes
C38 C42 1.53(3) yes
C39 C40 1.55(2) yes
C41 C42 1.60(2) yes
C43 C44 1.21(3) yes
C44 C48 1.00(3) yes
C45 C46 0.99(7) yes
C45 C47 0.90(6) yes
C46 C47 1.7(1) yes
C2 H1 0.950 no
C3 H2 0.950 no
C5 H3 0.950 no
C5 H4 0.950 no
C10 H5 0.950 no
C10 H6 0.950 no
C12 H7 0.950 no
C13 H8 0.950 no
C15 H9 0.950 no
C16 H10 0.950 no
C16 H11 0.950 no
C17 H12 0.950 no
C17 H13 0.950 no
C18 H14 0.950 no
C18 H15 0.950 no
C19 H16 0.950 no
C19 H17 0.950 no
C20 H18 0.950 no
C20 H19 0.950 no
C21 H20 0.950 no
C22 H21 0.950 no
C22 H22 0.950 no
C23 H23 0.950 no
C23 H24 0.950 no
C24 H25 0.950 no
C24 H26 0.950 no
C25 H27 0.950 no
C25 H28 0.950 no
C26 H29 0.950 no
C26 H30 0.950 no
C27 H31 0.950 no
C28 H32 0.950 no
C28 H33 0.950 no
C29 H34 0.950 no
C29 H35 0.950 no
C30 H36 0.950 no
C30 H37 0.950 no
C31 H38 0.950 no
C31 H39 0.950 no
C32 H40 0.950 no
C32 H41 0.950 no

loop_
_geom_contact_atom_site_label_1
_geom_contact_atom_site_label_2
_geom_contact_distance
_geom_contact_site_symmetry_2
CL1 C47 3.59(6) 1_655
O1 C19 3.53(1) 3_444
O3 C37 3.54(2) 2_455
O4 C35 3.12(3) 3_554
O4 C34 3.38(2) 3_554
O5 C10 3.23(3) 2_454
O5 C40 3.26(3) .
O5 C30 3.43(3) 2_354
O5 C39 3.49(3) .
O6 C22 3.28(4) 1_455
O6 C23 3.38(4) 1_455
O6 C3 3.40(4) 3_444
O6 C20 3.41(4) 1_455
O7 C39 3.11(5) .
O7 C40 3.40(5) .
O9 C22 3.48(2) 1_455
C4 C36 3.56(1) 2_455
C5 C47 3.49(6) 2_355
C10 C30 3.53(1) 1_655
C39 C48 3.48(3) .

loop_
_geom_torsion_atom_site_label_1
_geom_torsion_atom_site_label_2
_geom_torsion_atom_site_label_3
_geom_torsion_atom_site_label_4
_geom_torsion
_geom_torsion_site_symmetry_1
_geom_torsion_site_symmetry_2
_geom_torsion_site_symmetry_3
_geom_torsion_site_symmetry_4
_geom_torsion_publ_flag
AU1 P1 C1 C2 176.6(5) 1_555 1_555 1_555 1_555 yes
AU1 P1 C1 C7 -8.0(7) 1_555 1_555 1_555 1_555 yes
AU1 P1 C15 C16 -58.4(6) 1_555 1_555 1_555 1_555 yes
AU1 P1 C15 C20 67.4(6) 1_555 1_555 1_555 1_555 yes
AU1 P1 C21 C22 -25.2(6) 1_555 1_555 1_555 1_555 yes
AU1 P1 C21 C26 101.0(6) 1_555 1_555 1_555 1_555 yes
AU2 P2 C14 C8 11.4(7) 1_555 1_555 1_555 1_555 yes
AU2 P2 C14 C13 -171.7(4) 1_555 1_555 1_555 1_555 yes
AU2 P2 C27 C28 -59.0(5) 1_555 1_555 1_555 1_555 yes
AU2 P2 C27 C32 64.0(5) 1_555 1_555 1_555 1_555 yes
AU2 P2 C33 C34 172(1) 1_555 1_555 1_555 1_555 yes
AU2 P2 C33 C38 -48(1) 1_555 1_555 1_555 1_555 yes
AU2 P2 C33 C39 22(1) 1_555 1_555 1_555 1_555 yes
AU2 P2 C33 C42 -110.2(7) 1_555 1_555 1_555 1_555 yes
CL1 AU1 P1 C1 166.9(9) 1_555 1_555 1_555 1_555 yes
CL1 AU1 P1 C15 -74(1) 1_555 1_555 1_555 1_555 yes
CL1 AU1 P1 C21 42(1) 1_555 1_555 1_555 1_555 yes
CL2 AU2 P2 C14 151(1) 1_555 1_555 1_555 1_555 yes
CL2 AU2 P2 C27 31(1) 1_555 1_555 1_555 1_555 yes
CL2 AU2 P2 C33 -85(1) 1_555 1_555 1_555 1_555 yes
P1 C1 C2 C3 175.4(6) 1_555 1_555 1_555 1_555 yes
P1 C1 C7 C6 -172.3(5) 1_555 1_555 1_555 1_555 yes
P1 C1 C7 C8 1(1) 1_555 1_555 1_555 1_555 yes
P1 C15 C16 C17 -177.1(6) 1_555 1_555 1_555 1_555 yes
P1 C15 C20 C19 178.8(6) 1_555 1_555 1_555 1_555 yes
P1 C21 C22 C23 -173.0(6) 1_555 1_555 1_555 1_555 yes
P1 C21 C26 C25 177.5(7) 1_555 1_555 1_555 1_555 yes
P2 C14 C8 C7 -11(1) 1_555 1_555 1_555 1_555 yes
P2 C14 C8 C9 174.5(5) 1_555 1_555 1_555 1_555 yes
P2 C14 C13 C12 -173.9(6) 1_555 1_555 1_555 1_555 yes
P2 C27 C28 C29 178.2(6) 1_555 1_555 1_555 1_555 yes
P2 C27 C32 C31 179.0(5) 1_555 1_555 1_555 1_555 yes
P2 C33 C34 C35 -177(1) 1_555 1_555 1_555 1_555 yes
P2 C33 C34 C42 102(1) 1_555 1_555 1_555 1_555 yes
P2 C33 C38 C37 167(1) 1_555 1_555 1_555 1_555 yes
P2 C33 C38 C39 111.7(9) 1_555 1_555 1_555 1_555 yes
P2 C33 C38 C42 -106.7(9) 1_555 1_555 1_555 1_555 yes
P2 C33 C39 C38 -96(1) 1_555 1_555 1_555 1_555 yes
P2 C33 C39 C40 173.5(10) 1_555 1_555 1_555 1_555 yes
P2 C33 C42 C34 -118.6(10) 1_555 1_555 1_555 1_555 yes
P2 C33 C42 C38 94(1) 1_555 1_555 1_555 1_555 yes
P2 C33 C42 C41 -173.4(9) 1_555 1_555 1_555 1_555 yes
O1 C4 C3 C2 -176.5(7) 1_555 1_555 1_555 1_555 yes
O1 C4 C6 O2 -0.5(8) 1_555 1_555 1_555 1_555 yes
O1 C4 C6 C7 179.6(6) 1_555 1_555 1_555 1_555 yes
O1 C5 O2 C6 8.8(9) 1_555 1_555 1_555 1_555 yes
O2 C5 O1 C4 -9.1(9) 1_555 1_555 1_555 1_555 yes
O2 C6 C4 C3 -179.0(7) 1_555 1_555 1_555 1_555 yes
O2 C6 C7 C1 176.6(6) 1_555 1_555 1_555 1_555 yes
O2 C6 C7 C8 2.3(10) 1_555 1_555 1_555 1_555 yes
O3 C9 C8 C7 2(1) 1_555 1_555 1_555 1_555 yes
O3 C9 C8 C14 177.2(7) 1_555 1_555 1_555 1_555 yes
O3 C9 C11 O4 0.7(9) 1_555 1_555 1_555 1_555 yes
O3 C9 C11 C12 -175.8(7) 1_555 1_555 1_555 1_555 yes
O3 C10 O4 C11 -24(1) 1_555 1_555 1_555 1_555 yes
O4 C10 O3 C9 25(1) 1_555 1_555 1_555 1_555 yes
O4 C11 C9 C8 178.4(7) 1_555 1_555 1_555 1_555 yes
O4 C11 C12 C13 -176.9(8) 1_555 1_555 1_555 1_555 yes
O5 C44 O6 O9 -47(2) 1_555 1_555 1_555 1_555 yes
O5 C44 O9 O6 140(2) 1_555 1_555 1_555 1_555 yes
O5 C44 O9 O7 -47(2) 1_555 1_555 1_555 1_555 yes
O5 C44 O9 O8 26(2) 1_555 1_555 1_555 1_555 yes
O5 C44 O9 C46 -50(5) 1_555 1_555 1_555 1_555 yes
O5 C44 O9 C48 -10(2) 1_555 1_555 1_555 1_555 yes
O5 C44 C48 O7 -159(6) 1_555 1_555 1_555 1_555 yes
O5 C44 C48 O9 157(4) 1_555 1_555 1_555 1_555 yes
O5 C48 O7 O8 86(2) 1_555 1_555 1_555 1_555 yes
O5 C48 O7 O9 143(3) 1_555 1_555 1_555 1_555 yes
O5 C48 O7 C45 60(4) 1_555 1_555 1_555 1_555 yes
O5 C48 O7 C46 110(6) 1_555 1_555 1_555 1_555 yes
O5 C48 O9 O6 121(5) 1_555 1_555 1_555 1_555 yes
O5 C48 O9 O7 -74(5) 1_555 1_555 1_555 1_555 yes
O5 C48 O9 O8 -5(5) 1_555 1_555 1_555 1_555 yes
O5 C48 O9 C44 146(6) 1_555 1_555 1_555 1_555 yes
O5 C48 O9 C46 -54(6) 1_555 1_555 1_555 1_555 yes
O5 C48 C44 O6 -133(3) 1_555 1_555 1_555 1_555 yes
O5 C48 C44 O9 -157(4) 1_555 1_555 1_555 1_555 yes
O5 C48 C44 C43 57(6) 1_555 1_555 1_555 1_555 yes
O6 O9 O7 O8 152(8) 1_555 1_555 1_555 1_555 yes
O6 O9 O7 C45 177(6) 1_555 1_555 1_555 1_555 yes
O6 O9 O7 C46 -156(7) 1_555 1_555 1_555 1_555 yes
O6 O9 O7 C48 47(8) 1_555 1_555 1_555 1_555 yes
O6 O9 O8 O7 -168(3) 1_555 1_555 1_555 1_555 yes
O6 O9 O8 C45 163(2) 1_555 1_555 1_555 1_555 yes
O6 O9 O8 C46 140(3) 1_555 1_555 1_555 1_555 yes
O6 O9 C44 C43 -94(7) 1_555 1_555 1_555 1_555 yes
O6 O9 C44 C48 151(3) 1_555 1_555 1_555 1_555 yes
O6 O9 C46 O7 163(5) 1_555 1_555 1_555 1_555 yes
O6 O9 C46 O8 -93(5) 1_555 1_555 1_555 1_555 yes
O6 O9 C46 C45 -135(6) 1_555 1_555 1_555 1_555 yes
O6 O9 C46 C47 -108(7) 1_555 1_555 1_555 1_555 yes
O6 O9 C48 O7 -164(3) 1_555 1_555 1_555 1_555 yes
O6 O9 C48 C44 -25(3) 1_555 1_555 1_555 1_555 yes
O6 C44 O5 C48 55(4) 1_555 1_555 1_555 1_555 yes
O6 C44 O9 O7 171(3) 1_555 1_555 1_555 1_555 yes
O6 C44 O9 O8 -113(3) 1_555 1_555 1_555 1_555 yes
O6 C44 O9 C46 168(5) 1_555 1_555 1_555 1_555 yes
O6 C44 O9 C48 -151(3) 1_555 1_555 1_555 1_555 yes
O6 C44 C48 O7 66(4) 1_555 1_555 1_555 1_555 yes
O6 C44 C48 O9 23(2) 1_555 1_555 1_555 1_555 yes
O7 O8 O9 C44 -86(3) 1_555 1_555 1_555 1_555 yes
O7 O8 O9 C46 50(3) 1_555 1_555 1_555 1_555 yes
O7 O8 O9 C48 -62(2) 1_555 1_555 1_555 1_555 yes
O7 O8 C45 C46 -57(4) 1_555 1_555 1_555 1_555 yes
O7 O8 C45 C47 172(5) 1_555 1_555 1_555 1_555 yes
O7 O8 C46 O9 -47(2) 1_555 1_555 1_555 1_555 yes
O7 O8 C46 C45 97(5) 1_555 1_555 1_555 1_555 yes
O7 O8 C46 C47 120(5) 1_555 1_555 1_555 1_555 yes
O7 O9 O6 C44 -24(8) 1_555 1_555 1_555 1_555 yes
O7 O9 O8 C45 -27(2) 1_555 1_555 1_555 1_555 yes
O7 O9 O8 C46 -50(3) 1_555 1_555 1_555 1_555 yes
O7 O9 C44 C43 77(7) 1_555 1_555 1_555 1_555 yes
O7 O9 C44 C48 -37(2) 1_555 1_555 1_555 1_555 yes
O7 O9 C46 O8 103(4) 1_555 1_555 1_555 1_555 yes
O7 O9 C46 C45 60(6) 1_555 1_555 1_555 1_555 yes
O7 O9 C46 C47 87(6) 1_555 1_555 1_555 1_555 yes
O7 O9 C48 C44 139(3) 1_555 1_555 1_555 1_555 yes
O7 C45 O8 O9 21(2) 1_555 1_555 1_555 1_555 yes
O7 C45 O8 C46 57(4) 1_555 1_555 1_555 1_555 yes
O7 C45 C46 O8 -75(3) 1_555 1_555 1_555 1_555 yes
O7 C45 C46 O9 -39(3) 1_555 1_555 1_555 1_555 yes
O7 C45 C46 C47 -159(6) 1_555 1_555 1_555 1_555 yes
O7 C45 C47 C46 89(19) 1_555 1_555 1_555 1_555 yes
O7 C46 O8 O9 47(2) 1_555 1_555 1_555 1_555 yes
O7 C46 O8 C45 -97(5) 1_555 1_555 1_555 1_555 yes
O7 C46 O9 O8 -103(4) 1_555 1_555 1_555 1_555 yes
O7 C46 O9 C44 3(6) 1_555 1_555 1_555 1_555 yes
O7 C46 O9 C48 -23(3) 1_555 1_555 1_555 1_555 yes
O7 C46 C45 O8 75(3) 1_555 1_555 1_555 1_555 yes
O7 C46 C45 C47 159(6) 1_555 1_555 1_555 1_555 yes
O7 C46 C47 C45 -22(7) 1_555 1_555 1_555 1_555 yes
O7 C48 O5 C44 162(5) 1_555 1_555 1_555 1_555 yes
O7 C48 O9 O8 68(2) 1_555 1_555 1_555 1_555 yes
O7 C48 O9 C44 -139(3) 1_555 1_555 1_555 1_555 yes
O7 C48 O9 C46 19(3) 1_555 1_555 1_555 1_555 yes
O7 C48 C44 O9 43(3) 1_555 1_555 1_555 1_555 yes
O7 C48 C44 C43 -102(5) 1_555 1_555 1_555 1_555 yes
O8 O7 O9 C44 131(1) 1_555 1_555 1_555 1_555 yes
O8 O7 O9 C46 -50(3) 1_555 1_555 1_555 1_555 yes
O8 O7 O9 C48 105(1) 1_555 1_555 1_555 1_555 yes
O8 O7 C45 C46 75(4) 1_555 1_555 1_555 1_555 yes
O8 O7 C45 C47 -27(18) 1_555 1_555 1_555 1_555 yes
O8 O7 C46 O9 57(3) 1_555 1_555 1_555 1_555 yes
O8 O7 C46 C45 -75(4) 1_555 1_555 1_555 1_555 yes
O8 O7 C46 C47 -67(3) 1_555 1_555 1_555 1_555 yes
O8 O7 C48 O9 -57(1) 1_555 1_555 1_555 1_555 yes
O8 O7 C48 C44 -110(3) 1_555 1_555 1_555 1_555 yes
O8 O9 O6 C44 123(2) 1_555 1_555 1_555 1_555 yes
O8 O9 O7 C45 24(2) 1_555 1_555 1_555 1_555 yes
O8 O9 O7 C46 50(3) 1_555 1_555 1_555 1_555 yes
O8 O9 O7 C48 -105(1) 1_555 1_555 1_555 1_555 yes
O8 O9 C44 C43 152(6) 1_555 1_555 1_555 1_555 yes
O8 O9 C44 C48 37(3) 1_555 1_555 1_555 1_555 yes
O8 O9 C46 C45 -42(4) 1_555 1_555 1_555 1_555 yes
O8 O9 C46 C47 -15(4) 1_555 1_555 1_555 1_555 yes
O8 O9 C48 C44 -152(2) 1_555 1_555 1_555 1_555 yes
O8 C45 O7 O9 -26(2) 1_555 1_555 1_555 1_555 yes
O8 C45 O7 C46 -75(4) 1_555 1_555 1_555 1_555 yes
O8 C45 O7 C48 33(4) 1_555 1_555 1_555 1_555 yes
O8 C45 C46 O9 36(3) 1_555 1_555 1_555 1_555 yes
O8 C45 C46 C47 -83(7) 1_555 1_555 1_555 1_555 yes
O8 C45 C47 C46 64(6) 1_555 1_555 1_555 1_555 yes
O8 C46 O7 O9 -57(3) 1_555 1_555 1_555 1_555 yes
O8 C46 O7 C45 75(4) 1_555 1_555 1_555 1_555 yes
O8 C46 O7 C48 -30(7) 1_555 1_555 1_555 1_555 yes
O8 C46 O9 C44 106(4) 1_555 1_555 1_555 1_555 yes
O8 C46 O9 C48 79(2) 1_555 1_555 1_555 1_555 yes
O8 C46 C45 C47 83(7) 1_555 1_555 1_555 1_555 yes
O8 C46 C47 C45 -90(7) 1_555 1_555 1_555 1_555 yes
O9 O6 C44 C43 147(3) 1_555 1_555 1_555 1_555 yes
O9 O6 C44 C48 -23(2) 1_555 1_555 1_555 1_555 yes
O9 O7 O8 C45 150(2) 1_555 1_555 1_555 1_555 yes
O9 O7 O8 C46 104(5) 1_555 1_555 1_555 1_555 yes
O9 O7 C45 C46 48(5) 1_555 1_555 1_555 1_555 yes
O9 O7 C45 C47 -53(19) 1_555 1_555 1_555 1_555 yes
O9 O7 C46 C45 -133(4) 1_555 1_555 1_555 1_555 yes
O9 O7 C46 C47 -124(4) 1_555 1_555 1_555 1_555 yes
O9 O7 C48 C44 -53(4) 1_555 1_555 1_555 1_555 yes
O9 O8 O7 C45 -150(2) 1_555 1_555 1_555 1_555 yes
O9 O8 O7 C46 -104(5) 1_555 1_555 1_555 1_555 yes
O9 O8 O7 C48 53(2) 1_555 1_555 1_555 1_555 yes
O9 O8 C45 C46 -35(4) 1_555 1_555 1_555 1_555 yes
O9 O8 C45 C47 -165(4) 1_555 1_555 1_555 1_555 yes
O9 O8 C46 C45 144(4) 1_555 1_555 1_555 1_555 yes
O9 O8 C46 C47 168(3) 1_555 1_555 1_555 1_555 yes
O9 C44 O5 C48 18(3) 1_555 1_555 1_555 1_555 yes
O9 C46 O7 C45 133(4) 1_555 1_555 1_555 1_555 yes
O9 C46 O7 C48 27(4) 1_555 1_555 1_555 1_555 yes
O9 C46 O8 C45 -144(4) 1_555 1_555 1_555 1_555 yes
O9 C46 C45 C47 119(7) 1_555 1_555 1_555 1_555 yes
O9 C46 C47 C45 -77(8) 1_555 1_555 1_555 1_555 yes
O9 C48 O5 C44 -138(7) 1_555 1_555 1_555 1_555 yes
O9 C48 O7 C45 -82(4) 1_555 1_555 1_555 1_555 yes
O9 C48 O7 C46 -33(6) 1_555 1_555 1_555 1_555 yes
O9 C48 C44 C43 -145(4) 1_555 1_555 1_555 1_555 yes
C1 P1 C15 C16 69.4(6) 1_555 1_555 1_555 1_555 yes
C1 P1 C15 C20 -164.8(5) 1_555 1_555 1_555 1_555 yes
C1 P1 C21 C22 -155.7(5) 1_555 1_555 1_555 1_555 yes
C1 P1 C21 C26 -29.5(7) 1_555 1_555 1_555 1_555 yes
C1 C2 C3 C4 -2(1) 1_555 1_555 1_555 1_555 yes
C1 C7 C6 C4 -3.5(10) 1_555 1_555 1_555 1_555 yes
C1 C7 C8 C9 -71.3(10) 1_555 1_555 1_555 1_555 yes
C1 C7 C8 C14 114.4(8) 1_555 1_555 1_555 1_555 yes
C2 C1 P1 C15 53.4(6) 1_555 1_555 1_555 1_555 yes
C2 C1 P1 C21 -56.9(6) 1_555 1_555 1_555 1_555 yes
C2 C1 C7 C6 3.0(9) 1_555 1_555 1_555 1_555 yes
C2 C1 C7 C8 176.7(6) 1_555 1_555 1_555 1_555 yes
C2 C3 C4 C6 1(1) 1_555 1_555 1_555 1_555 yes
C3 C2 C1 C7 0(1) 1_555 1_555 1_555 1_555 yes
C3 C4 O1 C5 -175.7(8) 1_555 1_555 1_555 1_555 yes
C3 C4 C6 C7 1(1) 1_555 1_555 1_555 1_555 yes
C4 C6 O2 C5 -5.2(8) 1_555 1_555 1_555 1_555 yes
C4 C6 C7 C8 -177.8(6) 1_555 1_555 1_555 1_555 yes
C5 O1 C4 C6 5.9(8) 1_555 1_555 1_555 1_555 yes
C5 O2 C6 C7 174.7(7) 1_555 1_555 1_555 1_555 yes
C6 C7 C8 C9 102.4(7) 1_555 1_555 1_555 1_555 yes
C6 C7 C8 C14 -71.9(9) 1_555 1_555 1_555 1_555 yes
C7 C1 P1 C15 -131.1(6) 1_555 1_555 1_555 1_555 yes
C7 C1 P1 C21 118.5(6) 1_555 1_555 1_555 1_555 yes
C7 C8 C9 C11 -175.0(7) 1_555 1_555 1_555 1_555 yes
C7 C8 C14 C13 172.2(6) 1_555 1_555 1_555 1_555 yes
C8 C9 O3 C10 166.1(9) 1_555 1_555 1_555 1_555 yes
C8 C9 C11 C12 1(1) 1_555 1_555 1_555 1_555 yes
C8 C14 P2 C27 134.7(6) 1_555 1_555 1_555 1_555 yes
C8 C14 P2 C33 -114.4(6) 1_555 1_555 1_555 1_555 yes
C8 C14 C13 C12 3(1) 1_555 1_555 1_555 1_555 yes
C9 C8 C14 C13 -2.3(10) 1_555 1_555 1_555 1_555 yes
C9 C11 O4 C10 15.0(10) 1_555 1_555 1_555 1_555 yes
C9 C11 C12 C13 -1(1) 1_555 1_555 1_555 1_555 yes
C10 O3 C9 C11 -16.3(10) 1_555 1_555 1_555 1_555 yes
C10 O4 C11 C12 -168.8(10) 1_555 1_555 1_555 1_555 yes
C11 C9 C8 C14 0(1) 1_555 1_555 1_555 1_555 yes
C11 C12 C13 C14 -1(1) 1_555 1_555 1_555 1_555 yes
C13 C14 P2 C27 -48.4(6) 1_555 1_555 1_555 1_555 yes
C13 C14 P2 C33 62.5(6) 1_555 1_555 1_555 1_555 yes
C14 P2 C27 C28 173.9(5) 1_555 1_555 1_555 1_555 yes
C14 P2 C27 C32 -63.1(6) 1_555 1_555 1_555 1_555 yes
C14 P2 C33 C34 -58(1) 1_555 1_555 1_555 1_555 yes
C14 P2 C33 C38 80(1) 1_555 1_555 1_555 1_555 yes
C14 P2 C33 C39 151.7(9) 1_555 1_555 1_555 1_555 yes
C14 P2 C33 C42 18.8(8) 1_555 1_555 1_555 1_555 yes
C15 P1 C21 C22 95.2(6) 1_555 1_555 1_555 1_555 yes
C15 P1 C21 C26 -138.5(7) 1_555 1_555 1_555 1_555 yes
C15 C16 C17 C18 -53(1) 1_555 1_555 1_555 1_555 yes
C15 C20 C19 C18 58(1) 1_555 1_555 1_555 1_555 yes
C16 C15 P1 C21 -179.0(6) 1_555 1_555 1_555 1_555 yes
C16 C15 C20 C19 -56.7(9) 1_555 1_555 1_555 1_555 yes
C16 C17 C18 C19 54(1) 1_555 1_555 1_555 1_555 yes
C17 C16 C15 C20 56.8(10) 1_555 1_555 1_555 1_555 yes
C17 C18 C19 C20 -57(1) 1_555 1_555 1_555 1_555 yes
C20 C15 P1 C21 -53.2(6) 1_555 1_555 1_555 1_555 yes
C21 C22 C23 C24 -58(1) 1_555 1_555 1_555 1_555 yes
C21 C26 C25 C24 55(1) 1_555 1_555 1_555 1_555 yes
C22 C21 C26 C25 -55(1) 1_555 1_555 1_555 1_555 yes
C22 C23 C24 C25 55(1) 1_555 1_555 1_555 1_555 yes
C23 C22 C21 C26 57.5(9) 1_555 1_555 1_555 1_555 yes
C23 C24 C25 C26 -54(1) 1_555 1_555 1_555 1_555 yes
C27 P2 C33 C34 52(1) 1_555 1_555 1_555 1_555 yes
C27 P2 C33 C38 -168.5(10) 1_555 1_555 1_555 1_555 yes
C27 P2 C33 C39 -97.4(9) 1_555 1_555 1_555 1_555 yes
C27 P2 C33 C42 129.7(8) 1_555 1_555 1_555 1_555 yes
C27 C28 C29 C30 -53.9(9) 1_555 1_555 1_555 1_555 yes
C27 C32 C31 C30 57.6(9) 1_555 1_555 1_555 1_555 yes
C28 C27 P2 C33 61.5(6) 1_555 1_555 1_555 1_555 yes
C28 C27 C32 C31 -56.8(8) 1_555 1_555 1_555 1_555 yes
C28 C29 C30 C31 53.0(10) 1_555 1_555 1_555 1_555 yes
C29 C28 C27 C32 55.3(8) 1_555 1_555 1_555 1_555 yes
C29 C30 C31 C32 -55.0(10) 1_555 1_555 1_555 1_555 yes
C32 C27 P2 C33 -175.5(6) 1_555 1_555 1_555 1_555 yes
C33 C34 C35 C36 -36(2) 1_555 1_555 1_555 1_555 yes
C33 C34 C35 C41 -76(1) 1_555 1_555 1_555 1_555 yes
C33 C34 C42 C38 29(1) 1_555 1_555 1_555 1_555 yes
C33 C34 C42 C41 128(1) 1_555 1_555 1_555 1_555 yes
C33 C38 C37 C36 41(2) 1_555 1_555 1_555 1_555 yes
C33 C38 C37 C40 -26(1) 1_555 1_555 1_555 1_555 yes
C33 C38 C39 C40 109(1) 1_555 1_555 1_555 1_555 yes
C33 C38 C42 C34 -25.3(10) 1_555 1_555 1_555 1_555 yes
C33 C38 C42 C41 -106(1) 1_555 1_555 1_555 1_555 yes
C33 C39 C38 C37 -126(1) 1_555 1_555 1_555 1_555 yes
C33 C39 C38 C42 -34(1) 1_555 1_555 1_555 1_555 yes
C33 C39 C40 C36 43(1) 1_555 1_555 1_555 1_555 yes
C33 C39 C40 C37 80(1) 1_555 1_555 1_555 1_555 yes
C33 C42 C34 C35 -114(1) 1_555 1_555 1_555 1_555 yes
C33 C42 C38 C37 109(1) 1_555 1_555 1_555 1_555 yes
C33 C42 C38 C39 30.3(9) 1_555 1_555 1_555 1_555 yes
C33 C42 C41 C35 23(1) 1_555 1_555 1_555 1_555 yes
C33 C42 C41 C36 -45(1) 1_555 1_555 1_555 1_555 yes
C34 C33 C38 C37 -50(2) 1_555 1_555 1_555 1_555 yes
C34 C33 C38 C39 -106(1) 1_555 1_555 1_555 1_555 yes
C34 C33 C38 C42 35(1) 1_555 1_555 1_555 1_555 yes
C34 C33 C39 C38 111(1) 1_555 1_555 1_555 1_555 yes
C34 C33 C39 C40 21(1) 1_555 1_555 1_555 1_555 yes
C34 C33 C42 C38 -146(1) 1_555 1_555 1_555 1_555 yes
C34 C33 C42 C41 -54(1) 1_555 1_555 1_555 1_555 yes
C34 C35 C36 C37 34(3) 1_555 1_555 1_555 1_555 yes
C34 C35 C36 C40 81(1) 1_555 1_555 1_555 1_555 yes
C34 C35 C36 C41 -59(1) 1_555 1_555 1_555 1_555 yes
C34 C35 C41 C36 128(1) 1_555 1_555 1_555 1_555 yes
C34 C35 C41 C42 16(1) 1_555 1_555 1_555 1_555 yes
C34 C42 C33 C38 146(1) 1_555 1_555 1_555 1_555 yes
C34 C42 C33 C39 107(1) 1_555 1_555 1_555 1_555 yes
C34 C42 C38 C37 83(1) 1_555 1_555 1_555 1_555 yes
C34 C42 C38 C39 4(1) 1_555 1_555 1_555 1_555 yes
C34 C42 C41 C35 -15(1) 1_555 1_555 1_555 1_555 yes
C34 C42 C41 C36 -85(1) 1_555 1_555 1_555 1_555 yes
C35 C34 C33 C38 47(2) 1_555 1_555 1_555 1_555 yes
C35 C34 C33 C39 -27(2) 1_555 1_555 1_555 1_555 yes
C35 C34 C33 C42 79(1) 1_555 1_555 1_555 1_555 yes
C35 C34 C42 C38 -84(1) 1_555 1_555 1_555 1_555 yes
C35 C34 C42 C41 14(1) 1_555 1_555 1_555 1_555 yes
C35 C36 C37 C38 -37(2) 1_555 1_555 1_555 1_555 yes
C35 C36 C37 C40 49(2) 1_555 1_555 1_555 1_555 yes
C35 C36 C40 C37 -139(1) 1_555 1_555 1_555 1_555 yes
C35 C36 C40 C39 -84(1) 1_555 1_555 1_555 1_555 yes
C35 C36 C41 C42 90(1) 1_555 1_555 1_555 1_555 yes
C35 C41 C36 C37 -120(1) 1_555 1_555 1_555 1_555 yes
C35 C41 C36 C40 -46(1) 1_555 1_555 1_555 1_555 yes
C35 C41 C42 C38 84(1) 1_555 1_555 1_555 1_555 yes
C36 C35 C34 C42 24(2) 1_555 1_555 1_555 1_555 yes
C36 C35 C41 C42 -112(1) 1_555 1_555 1_555 1_555 yes
C36 C37 C38 C39 83(1) 1_555 1_555 1_555 1_555 yes
C36 C37 C38 C42 -20(2) 1_555 1_555 1_555 1_555 yes
C36 C37 C40 C39 -128(1) 1_555 1_555 1_555 1_555 yes
C36 C40 C37 C38 111(1) 1_555 1_555 1_555 1_555 yes
C36 C40 C39 C38 -19(1) 1_555 1_555 1_555 1_555 yes
C36 C41 C42 C38 15(1) 1_555 1_555 1_555 1_555 yes
C37 C36 C35 C41 94(2) 1_555 1_555 1_555 1_555 yes
C37 C36 C40 C39 54(1) 1_555 1_555 1_555 1_555 yes
C37 C36 C41 C42 -30(2) 1_555 1_555 1_555 1_555 yes
C37 C38 C33 C39 56(1) 1_555 1_555 1_555 1_555 yes
C37 C38 C33 C42 -85(1) 1_555 1_555 1_555 1_555 yes
C37 C38 C39 C40 -16(1) 1_555 1_555 1_555 1_555 yes
C37 C38 C42 C41 3(1) 1_555 1_555 1_555 1_555 yes
C37 C40 C36 C41 -96(1) 1_555 1_555 1_555 1_555 yes
C37 C40 C39 C38 16(1) 1_555 1_555 1_555 1_555 yes
C38 C33 C34 C42 -32(1) 1_555 1_555 1_555 1_555 yes
C38 C33 C39 C40 -90(1) 1_555 1_555 1_555 1_555 yes
C38 C33 C42 C41 91(1) 1_555 1_555 1_555 1_555 yes
C38 C37 C36 C40 -87(1) 1_555 1_555 1_555 1_555 yes
C38 C37 C36 C41 32(2) 1_555 1_555 1_555 1_555 yes
C38 C37 C40 C39 -16(1) 1_555 1_555 1_555 1_555 yes
C38 C39 C33 C42 35(1) 1_555 1_555 1_555 1_555 yes
C38 C42 C33 C39 -38(1) 1_555 1_555 1_555 1_555 yes
C39 C33 C34 C42 -107(1) 1_555 1_555 1_555 1_555 yes
C39 C33 C38 C42 141(1) 1_555 1_555 1_555 1_555 yes
C39 C33 C42 C41 53(1) 1_555 1_555 1_555 1_555 yes
C39 C38 C33 C42 -141(1) 1_555 1_555 1_555 1_555 yes
C39 C38 C37 C40 15(1) 1_555 1_555 1_555 1_555 yes
C39 C38 C42 C41 -75(1) 1_555 1_555 1_555 1_555 yes
C39 C40 C36 C41 -42(2) 1_555 1_555 1_555 1_555 yes
C40 C36 C35 C41 141(1) 1_555 1_555 1_555 1_555 yes
C40 C36 C41 C42 43(2) 1_555 1_555 1_555 1_555 yes
C40 C37 C36 C41 119(1) 1_555 1_555 1_555 1_555 yes
C40 C37 C38 C42 -87(1) 1_555 1_555 1_555 1_555 yes
C40 C39 C33 C42 -54(1) 1_555 1_555 1_555 1_555 yes
C40 C39 C38 C42 75(1) 1_555 1_555 1_555 1_555 yes
C41 C35 C34 C42 -15(1) 1_555 1_555 1_555 1_555 yes
C43 C44 O5 C48 -137(5) 1_555 1_555 1_555 1_555 yes
C43 C44 O9 C46 74(9) 1_555 1_555 1_555 1_555 yes
C43 C44 O9 C48 114(8) 1_555 1_555 1_555 1_555 yes
C44 O6 O9 C46 -168(5) 1_555 1_555 1_555 1_555 yes
C44 O6 O9 C48 18(2) 1_555 1_555 1_555 1_555 yes
C44 O9 O7 C45 155(2) 1_555 1_555 1_555 1_555 yes
C44 O9 O7 C46 -178(3) 1_555 1_555 1_555 1_555 yes
C44 O9 O7 C48 25(1) 1_555 1_555 1_555 1_555 yes
C44 O9 O8 C45 -113(2) 1_555 1_555 1_555 1_555 yes
C44 O9 O8 C46 -137(3) 1_555 1_555 1_555 1_555 yes
C44 O9 C46 C45 63(8) 1_555 1_555 1_555 1_555 yes
C44 O9 C46 C47 91(6) 1_555 1_555 1_555 1_555 yes
C44 C48 O7 C45 -136(4) 1_555 1_555 1_555 1_555 yes
C44 C48 O7 C46 -87(7) 1_555 1_555 1_555 1_555 yes
C44 C48 O9 C46 158(3) 1_555 1_555 1_555 1_555 yes
C45 O7 O8 C46 -45(4) 1_555 1_555 1_555 1_555 yes
C45 O7 O9 C46 -26(2) 1_555 1_555 1_555 1_555 yes
C45 O7 O9 C48 129(3) 1_555 1_555 1_555 1_555 yes
C45 O7 C46 C47 8(2) 1_555 1_555 1_555 1_555 yes
C45 O8 O7 C46 45(4) 1_555 1_555 1_555 1_555 yes
C45 O8 O7 C48 -156(3) 1_555 1_555 1_555 1_555 yes
C45 O8 O9 C46 23(2) 1_555 1_555 1_555 1_555 yes
C45 O8 O9 C48 -90(1) 1_555 1_555 1_555 1_555 yes
C45 O8 C46 C47 23(3) 1_555 1_555 1_555 1_555 yes
C45 C46 O7 C48 -105(6) 1_555 1_555 1_555 1_555 yes
C45 C46 O9 C48 36(6) 1_555 1_555 1_555 1_555 yes
C46 O7 O9 C48 156(4) 1_555 1_555 1_555 1_555 yes
C46 O7 C45 C47 -102(19) 1_555 1_555 1_555 1_555 yes
C46 O8 O7 C48 158(5) 1_555 1_555 1_555 1_555 yes
C46 O8 O9 C48 -113(3) 1_555 1_555 1_555 1_555 yes
C46 O8 C45 C47 -129(6) 1_555 1_555 1_555 1_555 yes
C46 O9 O7 C48 -156(4) 1_555 1_555 1_555 1_555 yes
C46 O9 C44 C48 -39(5) 1_555 1_555 1_555 1_555 yes
C46 C45 O7 C48 108(6) 1_555 1_555 1_555 1_555 yes
C47 C45 O7 C48 5(21) 1_555 1_555 1_555 1_555 yes
C47 C46 O7 C48 -97(7) 1_555 1_555 1_555 1_555 yes
C47 C46 O9 C48 64(6) 1_555 1_555 1_555 1_555 yes
